data_7014135
loop_
_publ_author_name
'Wang, Zhi-Lin'
'Luo, Qin-Hui'
'Duan, Chun-Ying'
'Shen, Cheng-Yu'
'Li, Yi-Zhi'

_publ_section_title
;
 A study on oxygen insertion in dinuclear silver cryptates.
;
_journal_issue 7
_journal_name_full 'Dalton transactions (Cambridge, England : 2003)'
_journal_page_first 1104
_journal_page_last 1111
_journal_paper_doi 10.1039/b401776e
_journal_year 2004
_chemical_formula_moiety '2(C42 H54 Ag2 N8), 4(Cl O4), 3(H2 O)'
_chemical_formula_sum 'C84 H114 Ag4 Cl4 N16 O19'
_chemical_formula_weight 2225.19
_chemical_name_systematic
;
?
;
_space_group_IT_number 2
_symmetry_cell_setting triclinic
_symmetry_space_group_name_Hall '-P 1'
_symmetry_space_group_name_H-M 'P -1'
_atom_sites_solution_hydrogens geom
_atom_sites_solution_primary direct
_atom_sites_solution_secondary difmap
_audit_creation_method SHELXL-97
_cell_angle_alpha 83.556(19)
_cell_angle_beta 89.202(19)
_cell_angle_gamma 81.774(15)
_cell_formula_units_Z 1
_cell_length_a 10.417(2)
_cell_length_b 11.857(3)
_cell_length_c 19.818(6)
_cell_measurement_reflns_used 25
_cell_measurement_temperature 293(2)
_cell_measurement_theta_max 25.00
_cell_measurement_theta_min 1.93
_cell_volume 2407.3(11)
_computing_cell_refinement 'Siemens XSCANS'
_computing_data_collection 'Siemens XSCANS'
_computing_data_reduction 'Siemens SHELXTL'
_computing_molecular_graphics 'Siemens SHELXTL'
_computing_publication_material 'Siemens SHELXTL'
_computing_structure_refinement 'Siemens SHELXTL'
_computing_structure_solution 'Siemens SHELXTL'
_diffrn_ambient_temperature 293(2)
_diffrn_measured_fraction_theta_full 0.998
_diffrn_measured_fraction_theta_max 0.998
_diffrn_measurement_device 'Siemens P4'
_diffrn_measurement_method '2\q/\w scans'
_diffrn_radiation_monochromator graphite
_diffrn_radiation_source 'fine-focus sealed tube'
_diffrn_radiation_type MoK\a
_diffrn_radiation_wavelength 0.71073
_diffrn_reflns_av_R_equivalents 0.0188
_diffrn_reflns_av_sigmaI/netI 0.0204
_diffrn_reflns_limit_h_max 1
_diffrn_reflns_limit_h_min -12
_diffrn_reflns_limit_k_max 13
_diffrn_reflns_limit_k_min -14
_diffrn_reflns_limit_l_max 23
_diffrn_reflns_limit_l_min -23
_diffrn_reflns_number 10000
_diffrn_reflns_theta_full 25.00
_diffrn_reflns_theta_max 25.00
_diffrn_reflns_theta_min 1.93
_diffrn_standards_decay_% 0.001
_diffrn_standards_interval_count 97
_diffrn_standards_number 3
_exptl_absorpt_coefficient_mu 0.985
_exptl_absorpt_correction_T_max 0.82
_exptl_absorpt_correction_T_min 0.74
_exptl_absorpt_correction_type psi-scan
_exptl_absorpt_process_details 'XPRER(Siemens, 1997)'
_exptl_crystal_colour colorless
_exptl_crystal_density_diffrn 1.535
_exptl_crystal_density_method 'not measured'
_exptl_crystal_description block
_exptl_crystal_F_000 1138
_exptl_crystal_size_max 0.3
_exptl_crystal_size_mid 0.25
_exptl_crystal_size_min 0.2
_refine_diff_density_max 0.620
_refine_diff_density_min -0.612
_refine_diff_density_rms 0.142
_refine_ls_extinction_method none
_refine_ls_goodness_of_fit_ref 1.060
_refine_ls_hydrogen_treatment constr
_refine_ls_matrix_type full
_refine_ls_number_parameters 578
_refine_ls_number_reflns 8475
_refine_ls_number_restraints 1
_refine_ls_restrained_S_all 1.060
_refine_ls_R_factor_all 0.0585
_refine_ls_R_factor_gt 0.0563
_refine_ls_shift/su_max 0.000
_refine_ls_shift/su_mean 0.000
_refine_ls_structure_factor_coef Fsqd
_refine_ls_weighting_details 'calc w=1/[\s^2^(Fo^2^)+(0.0900P)^2^+1.9900P] where P=(Fo^2^+2Fc^2^)/3'
_refine_ls_weighting_scheme calc
_refine_ls_wR_factor_gt 0.1414
_refine_ls_wR_factor_ref 0.1417
_reflns_number_gt 6745
_reflns_number_total 8475
_reflns_threshold_expression >2sigma(I)
_cod_data_source_file b401776e.txt
_cod_data_source_block ag-2
_cod_depositor_comments
;
The following automatic conversions were performed:
'_symmetry_cell_setting' value 'Triclinic' changed to 'triclinic'
according to '/home/saulius/struct/CIF-dictionaries/cif_core.dic'
dictionary named 'cif_core.dic' version 2.4.1 from 2010-06-29.

Automatic conversion script
Id: cif_fix_enum 1527 2010-12-29 10:47:43Z saulius 
;
_cod_original_sg_symbol_H-M 'P-1   '
_cod_database_code 7014135

loop_
_symmetry_equiv_pos_as_xyz
'x, y, z'
'-x, -y, -z'

loop_
_atom_site_label
_atom_site_type_symbol
_atom_site_fract_x
_atom_site_fract_y
_atom_site_fract_z
_atom_site_U_iso_or_equiv
_atom_site_adp_type
_atom_site_occupancy
_atom_site_symmetry_multiplicity
_atom_site_calc_flag
_atom_site_refinement_flags
_atom_site_disorder_assembly
_atom_site_disorder_group
O2W O 0.9032(7) 0.7633(5) 0.1573(3) 0.0550(16) Uani 0.5000(10) 1 d P . .
H2WA H 0.9540 0.8092 0.1405 0.066 Uiso 0.5000(10) 1 d PR . .
H2WB H 0.9345 0.7283 0.1946 0.066 Uiso 0.5000(10) 1 d PR . .
Ag1 Ag -0.05399(3) 0.28041(3) 0.350643(17) 0.04815(12) Uani 1 1 d . . .
Ag2 Ag 0.12968(4) 0.26744(3) 0.175120(18) 0.05045(13) Uani 1 1 d . . .
N1 N -0.1631(4) 0.2849(4) 0.4605(2) 0.0522(9) Uani 1 1 d . . .
N2 N -0.1873(4) 0.1531(3) 0.3253(2) 0.0526(9) Uani 1 1 d . . .
N3 N 0.2983(4) 0.1379(4) 0.2214(2) 0.0624(11) Uani 1 1 d . . .
N4 N 0.2394(4) 0.2587(4) 0.0663(2) 0.0597(10) Uani 1 1 d . . .
N5 N -0.1227(4) 0.4742(3) 0.3284(2) 0.0551(10) Uani 1 1 d . . .
N6 N -0.0403(4) 0.2020(3) 0.12704(18) 0.0503(9) Uani 1 1 d . . .
N7 N 0.1387(3) 0.2233(3) 0.4100(2) 0.0479(8) Uani 1 1 d . . .
N8 N 0.1398(4) 0.4620(3) 0.1641(2) 0.0545(10) Uani 1 1 d . . .
C1 C -0.3082(6) 0.2861(5) 0.4522(3) 0.0642(13) Uani 1 1 d . . .
H1A H -0.3467 0.2825 0.4971 0.077 Uiso 1 1 calc R . .
H1B H -0.3435 0.3594 0.4280 0.077 Uiso 1 1 calc R . .
C2 C -0.3509(5) 0.1962(4) 0.4173(3) 0.0572(12) Uani 1 1 d . . .
H2A H -0.4435 0.1989 0.4246 0.069 Uiso 1 1 calc R . .
H2B H -0.3095 0.1231 0.4393 0.069 Uiso 1 1 calc R . .
C3 C -0.3260(5) 0.1974(4) 0.3405(3) 0.0573(12) Uani 1 1 d . . .
H3A H -0.3824 0.1505 0.3216 0.069 Uiso 1 1 calc R . .
H3B H -0.3473 0.2752 0.3187 0.069 Uiso 1 1 calc R . .
C4 C -0.1665(5) 0.0539(4) 0.3077(2) 0.0529(11) Uani 1 1 d . . .
H4 H -0.2381 0.0170 0.3024 0.063 Uiso 1 1 calc R . .
C5 C -0.0384(5) -0.0085(4) 0.2950(2) 0.0548(12) Uani 1 1 d . . .
C6 C -0.0238(6) -0.1263(4) 0.2986(2) 0.0555(12) Uani 1 1 d . . .
H6 H -0.0955 -0.1642 0.3070 0.067 Uiso 1 1 calc R . .
C7 C 0.0979(6) -0.1891(4) 0.2897(2) 0.0569(12) Uani 1 1 d . . .
H7 H 0.1067 -0.2687 0.2926 0.068 Uiso 1 1 calc R . .
C8 C 0.2041(6) -0.1351(4) 0.2767(2) 0.0549(12) Uani 1 1 d . . .
H8 H 0.2854 -0.1777 0.2723 0.066 Uiso 1 1 calc R . .
C9 C 0.1902(5) -0.0149(4) 0.2700(3) 0.0563(12) Uani 1 1 d . . .
C10 C 0.0719(5) 0.0452(4) 0.2801(2) 0.0498(11) Uani 1 1 d . . .
H10 H 0.0636 0.1248 0.2770 0.060 Uiso 1 1 calc R . .
C11 C 0.3038(5) 0.0402(5) 0.2498(3) 0.0633(13) Uani 1 1 d . . .
H11 H 0.3853 -0.0017 0.2591 0.076 Uiso 1 1 calc R . .
C12 C 0.4252(6) 0.1797(6) 0.1991(3) 0.0737(15) Uani 1 1 d . . .
H12A H 0.4209 0.2586 0.2087 0.088 Uiso 1 1 calc R . .
H12B H 0.4946 0.1346 0.2265 0.088 Uiso 1 1 calc R . .
C13 C 0.4604(6) 0.1743(5) 0.1255(3) 0.0656(13) Uani 1 1 d . . .
H13A H 0.4521 0.0983 0.1140 0.079 Uiso 1 1 calc R . .
H13B H 0.5508 0.1846 0.1198 0.079 Uiso 1 1 calc R . .
C14 C 0.3786(5) 0.2631(5) 0.0749(3) 0.0627(13) Uani 1 1 d . . .
H14A H 0.3867 0.3383 0.0878 0.075 Uiso 1 1 calc R . .
H14B H 0.4188 0.2585 0.0307 0.075 Uiso 1 1 calc R . .
C15 C -0.1374(6) 0.3893(4) 0.4920(2) 0.0583(12) Uani 1 1 d . . .
H15A H -0.0513 0.3858 0.5026 0.070 Uiso 1 1 d R . .
H15B H -0.1900 0.3956 0.5335 0.070 Uiso 1 1 d R . .
C16 C -0.1740(6) 0.5105(4) 0.4499(3) 0.0634(13) Uani 1 1 d . . .
H16A H -0.2642 0.5189 0.4363 0.076 Uiso 1 1 calc R . .
H16B H -0.1656 0.5693 0.4792 0.076 Uiso 1 1 calc R . .
C17 C -0.0912(6) 0.5312(4) 0.3862(2) 0.0584(12) Uani 1 1 d . . .
H17A H -0.1005 0.6131 0.3723 0.070 Uiso 1 1 calc R . .
H17B H -0.0009 0.5058 0.3981 0.070 Uiso 1 1 calc R . .
C18 C -0.1956(5) 0.5333(4) 0.2825(3) 0.0549(11) Uani 1 1 d . . .
H18 H -0.2230 0.6100 0.2879 0.066 Uiso 1 1 calc R . .
C19 C -0.2397(5) 0.4891(4) 0.2217(2) 0.0532(11) Uani 1 1 d . . .
C20 C -0.3455(5) 0.5481(4) 0.1872(3) 0.0586(12) Uani 1 1 d . . .
H20 H -0.3845 0.6175 0.2009 0.070 Uiso 1 1 calc R . .
C21 C -0.3966(6) 0.5054(5) 0.1313(3) 0.0658(14) Uani 1 1 d . . .
H21 H -0.4712 0.5438 0.1093 0.079 Uiso 1 1 calc R . .
C22 C -0.3334(5) 0.4057(4) 0.1101(3) 0.0561(11) Uani 1 1 d . . .
H22 H -0.3650 0.3781 0.0725 0.067 Uiso 1 1 calc R . .
C23 C -0.2241(4) 0.3449(4) 0.1431(2) 0.0463(10) Uani 1 1 d . . .
C24 C -0.1778(5) 0.3878(4) 0.1985(2) 0.0515(11) Uani 1 1 d . . .
H24 H -0.1040 0.3486 0.2209 0.062 Uiso 1 1 calc R . .
C25 C -0.1563(5) 0.2413(5) 0.1170(3) 0.0580(12) Uani 1 1 d . . .
H25 H -0.2042 0.2018 0.0909 0.070 Uiso 1 1 calc R . .
C26 C 0.0114(5) 0.0966(4) 0.0943(3) 0.0582(12) Uani 1 1 d . . .
H26A H -0.0605 0.0580 0.0835 0.070 Uiso 1 1 calc R . .
H26B H 0.0670 0.0446 0.1265 0.070 Uiso 1 1 calc R . .
C27 C 0.0877(6) 0.1225(5) 0.0300(3) 0.0612(12) Uani 1 1 d . . .
H27A H 0.0954 0.0560 0.0051 0.073 Uiso 1 1 calc R . .
H27B H 0.0372 0.1854 0.0022 0.073 Uiso 1 1 calc R . .
C28 C 0.2184(6) 0.1524(4) 0.0379(3) 0.0657(14) Uani 1 1 d . . .
H28A H 0.2582 0.1548 -0.0067 0.079 Uiso 1 1 calc R . .
H28B H 0.2674 0.0890 0.0660 0.079 Uiso 1 1 calc R . .
C29 C -0.1119(5) 0.1821(5) 0.5063(3) 0.0632(13) Uani 1 1 d . . .
H29A H -0.1374 0.1159 0.4883 0.076 Uiso 1 1 calc R . .
H29B H -0.1544 0.1878 0.5499 0.076 Uiso 1 1 calc R . .
C30 C 0.0318(5) 0.1589(4) 0.5187(3) 0.0565(12) Uani 1 1 d . . .
H30A H 0.0518 0.0941 0.5571 0.068 Uiso 1 1 d R . .
H30B H 0.0623 0.2227 0.5337 0.068 Uiso 1 1 d R . .
C31 C 0.1182(5) 0.1233(4) 0.4595(2) 0.0542(11) Uani 1 1 d . . .
H31A H 0.2015 0.0850 0.4770 0.065 Uiso 1 1 calc R . .
H31B H 0.0785 0.0692 0.4363 0.065 Uiso 1 1 calc R . .
C32 C 0.2398(4) 0.2660(4) 0.4150(2) 0.0488(10) Uani 1 1 d . . .
H32 H 0.2968 0.2337 0.4499 0.059 Uiso 1 1 calc R . .
C33 C 0.2764(4) 0.3630(4) 0.3703(2) 0.0465(10) Uani 1 1 d . . .
C34 C 0.3688(5) 0.4242(4) 0.3926(3) 0.0548(11) Uani 1 1 d . . .
H34 H 0.4089 0.4017 0.4346 0.066 Uiso 1 1 calc R . .
C35 C 0.4004(5) 0.5178(5) 0.3523(3) 0.0618(13) Uani 1 1 d . . .
H35 H 0.4606 0.5599 0.3679 0.074 Uiso 1 1 calc R . .
C36 C 0.3442(5) 0.5512(4) 0.2886(3) 0.0574(12) Uani 1 1 d . . .
H36 H 0.3671 0.6148 0.2617 0.069 Uiso 1 1 calc R . .
C37 C 0.2526(5) 0.4883(4) 0.2649(2) 0.0494(10) Uani 1 1 d . . .
C38 C 0.2202(5) 0.3949(4) 0.3061(2) 0.0480(10) Uani 1 1 d . . .
H38 H 0.1600 0.3525 0.2909 0.058 Uiso 1 1 calc R . .
C39 C 0.1982(5) 0.5244(4) 0.1980(2) 0.0511(11) Uani 1 1 d . . .
H39 H 0.2062 0.5981 0.1785 0.061 Uiso 1 1 calc R . .
C40 C 0.0911(5) 0.5128(4) 0.0971(2) 0.0501(10) Uani 1 1 d . . .
H40A H 0.0784 0.5956 0.0963 0.060 Uiso 1 1 calc R . .
H40B H 0.0072 0.4895 0.0902 0.060 Uiso 1 1 calc R . .
C41 C 0.1792(5) 0.4802(4) 0.0390(2) 0.0511(11) Uani 1 1 d . . .
H41A H 0.2666 0.4906 0.0506 0.061 Uiso 1 1 calc R . .
H41B H 0.1529 0.5340 -0.0006 0.061 Uiso 1 1 calc R . .
C42 C 0.1844(5) 0.3589(4) 0.0186(2) 0.0522(11) Uani 1 1 d . . .
H42A H 0.0965 0.3486 0.0080 0.063 Uiso 1 1 calc R . .
H42B H 0.2335 0.3558 -0.0232 0.063 Uiso 1 1 calc R . .
Cl1 Cl 0.57933(13) 0.81239(9) 0.38542(7) 0.0568(3) Uani 1 1 d . . .
O11 O 0.5764(4) 0.7698(3) 0.32460(18) 0.0603(8) Uani 1 1 d . . .
O12 O 0.5598(4) 0.7227(3) 0.43372(19) 0.0590(8) Uani 1 1 d . . .
O13 O 0.7085(4) 0.8183(3) 0.39605(19) 0.0609(9) Uani 1 1 d . . .
O14 O 0.4986(4) 0.9015(3) 0.3901(2) 0.0686(10) Uani 1 1 d . . .
Cl2 Cl 0.32016(13) 0.79655(9) 0.07870(7) 0.0569(3) Uani 1 1 d . . .
O21 O 0.3433(4) 0.8729(3) 0.02413(19) 0.0587(8) Uani 1 1 d . . .
O22 O 0.3488(4) 0.6907(3) 0.05388(19) 0.0594(8) Uani 1 1 d . . .
O23 O 0.1915(4) 0.8182(3) 0.09583(19) 0.0595(9) Uani 1 1 d . . .
O24 O 0.3921(4) 0.7883(3) 0.13165(19) 0.0591(8) Uani 1 1 d . . .
O1W O 0.6650(4) 0.8909(3) 0.17524(19) 0.0667(10) Uani 1 1 d . . .
H1WD H 0.7379 0.8502 0.1707 0.080 Uiso 1 1 d R . .
H1WC H 0.6436 0.8857 0.2169 0.080 Uiso 1 1 d R . .

loop_
_atom_site_aniso_label
_atom_site_aniso_U_11
_atom_site_aniso_U_22
_atom_site_aniso_U_33
_atom_site_aniso_U_23
_atom_site_aniso_U_13
_atom_site_aniso_U_12
O2W 0.073(4) 0.038(3) 0.055(4) 0.000(3) -0.006(3) -0.015(3)
Ag1 0.0513(2) 0.0450(2) 0.0498(2) -0.01075(14) -0.00780(15) -0.00744(15)
Ag2 0.0549(2) 0.0480(2) 0.0507(2) -0.00759(15) -0.00888(16) -0.01269(15)
N1 0.046(2) 0.059(2) 0.054(2) -0.0177(18) -0.0021(17) -0.0064(17)
N2 0.048(2) 0.0412(19) 0.072(3) -0.0189(18) -0.0104(19) -0.0071(16)
N3 0.056(2) 0.060(3) 0.071(3) -0.005(2) -0.019(2) -0.007(2)
N4 0.054(2) 0.074(3) 0.056(2) -0.009(2) 0.0033(19) -0.022(2)
N5 0.064(3) 0.045(2) 0.057(2) -0.0093(17) -0.001(2) -0.0072(18)
N6 0.058(2) 0.058(2) 0.0386(18) -0.0178(16) 0.0074(17) -0.0136(19)
N7 0.0386(19) 0.048(2) 0.057(2) -0.0048(17) -0.0105(16) -0.0046(16)
N8 0.069(3) 0.0349(18) 0.059(2) 0.0048(16) -0.009(2) -0.0112(18)
C1 0.065(3) 0.061(3) 0.067(3) -0.009(2) -0.001(3) -0.008(3)
C2 0.053(3) 0.047(3) 0.071(3) -0.005(2) -0.003(2) -0.008(2)
C3 0.052(3) 0.048(2) 0.071(3) -0.004(2) -0.021(2) -0.006(2)
C4 0.056(3) 0.057(3) 0.050(2) -0.016(2) -0.001(2) -0.016(2)
C5 0.078(3) 0.039(2) 0.046(2) -0.0035(18) -0.005(2) -0.004(2)
C6 0.082(3) 0.038(2) 0.045(2) -0.0049(18) -0.001(2) -0.004(2)
C7 0.079(3) 0.038(2) 0.052(3) -0.0022(19) -0.004(2) -0.003(2)
C8 0.078(3) 0.039(2) 0.047(2) -0.0054(19) 0.000(2) -0.005(2)
C9 0.067(3) 0.041(2) 0.055(3) 0.0037(19) 0.005(2) 0.006(2)
C10 0.072(3) 0.038(2) 0.039(2) -0.0015(17) 0.001(2) -0.008(2)
C11 0.059(3) 0.074(4) 0.051(3) -0.006(2) -0.011(2) 0.010(3)
C12 0.057(3) 0.077(4) 0.086(4) 0.000(3) -0.015(3) -0.010(3)
C13 0.061(3) 0.057(3) 0.078(4) -0.006(3) -0.004(3) -0.010(2)
C14 0.059(3) 0.067(3) 0.063(3) -0.002(2) 0.005(2) -0.016(3)
C15 0.070(3) 0.058(3) 0.050(3) -0.015(2) 0.004(2) -0.013(2)
C16 0.082(4) 0.050(3) 0.061(3) -0.012(2) -0.004(3) -0.015(3)
C17 0.083(4) 0.038(2) 0.056(3) -0.008(2) -0.007(2) -0.014(2)
C18 0.060(3) 0.034(2) 0.070(3) -0.008(2) -0.005(2) -0.003(2)
C19 0.056(3) 0.045(2) 0.056(3) 0.003(2) 0.002(2) -0.004(2)
C20 0.061(3) 0.044(2) 0.067(3) 0.000(2) -0.005(2) 0.002(2)
C21 0.064(3) 0.060(3) 0.067(3) 0.010(2) -0.007(3) -0.002(3)
C22 0.054(3) 0.056(3) 0.057(3) 0.004(2) -0.003(2) -0.011(2)
C23 0.037(2) 0.053(2) 0.047(2) -0.0073(19) -0.0025(18) 0.0002(18)
C24 0.048(2) 0.061(3) 0.043(2) -0.003(2) -0.0082(19) -0.004(2)
C25 0.047(3) 0.071(3) 0.064(3) -0.027(2) -0.004(2) -0.020(2)
C26 0.068(3) 0.040(2) 0.071(3) -0.016(2) -0.003(3) -0.015(2)
C27 0.072(3) 0.055(3) 0.060(3) -0.013(2) -0.003(2) -0.018(2)
C28 0.088(4) 0.049(3) 0.063(3) -0.011(2) 0.011(3) -0.016(3)
C29 0.068(3) 0.056(3) 0.067(3) 0.007(2) 0.000(3) -0.024(2)
C30 0.063(3) 0.049(3) 0.058(3) 0.003(2) -0.009(2) -0.014(2)
C31 0.067(3) 0.042(2) 0.052(3) 0.0032(19) -0.006(2) -0.010(2)
C32 0.046(2) 0.063(3) 0.036(2) -0.0016(19) -0.0148(18) -0.005(2)
C33 0.042(2) 0.055(2) 0.046(2) -0.0155(19) -0.0014(18) -0.0066(19)
C34 0.049(3) 0.060(3) 0.058(3) -0.020(2) -0.002(2) -0.008(2)
C35 0.058(3) 0.062(3) 0.074(3) -0.022(3) -0.002(3) -0.029(2)
C36 0.053(3) 0.046(2) 0.078(3) -0.014(2) 0.010(2) -0.019(2)
C37 0.054(3) 0.048(2) 0.049(2) -0.0206(19) 0.002(2) -0.005(2)
C38 0.055(3) 0.040(2) 0.052(2) -0.0144(18) 0.004(2) -0.0099(19)
C39 0.069(3) 0.033(2) 0.054(3) -0.0039(18) -0.006(2) -0.016(2)
C40 0.063(3) 0.036(2) 0.054(2) -0.0004(18) -0.002(2) -0.015(2)
C41 0.064(3) 0.041(2) 0.051(2) -0.0033(18) -0.002(2) -0.019(2)
C42 0.071(3) 0.036(2) 0.050(2) 0.0000(18) -0.005(2) -0.014(2)
Cl1 0.0636(7) 0.0371(5) 0.0713(7) -0.0028(5) -0.0036(6) -0.0152(5)
O11 0.068(2) 0.0496(18) 0.065(2) -0.0060(15) -0.0027(17) -0.0133(16)
O12 0.069(2) 0.0403(16) 0.070(2) -0.0035(15) -0.0038(17) -0.0170(15)
O13 0.070(2) 0.0382(16) 0.078(2) -0.0046(15) -0.0057(18) -0.0184(15)
O14 0.080(3) 0.053(2) 0.076(2) -0.0042(17) -0.005(2) -0.0199(19)
Cl2 0.0650(7) 0.0363(5) 0.0712(8) -0.0032(5) -0.0026(6) -0.0147(5)
O21 0.066(2) 0.0394(16) 0.072(2) -0.0029(15) -0.0047(17) -0.0147(15)
O22 0.071(2) 0.0380(16) 0.071(2) -0.0040(15) -0.0041(18) -0.0166(15)
O23 0.068(2) 0.0358(16) 0.075(2) -0.0015(15) -0.0054(18) -0.0139(15)
O24 0.067(2) 0.0368(16) 0.075(2) -0.0030(15) -0.0046(18) -0.0148(15)
O1W 0.087(3) 0.0465(18) 0.066(2) -0.0025(16) -0.0024(19) -0.0093(18)

loop_
_atom_type_symbol
_atom_type_description
_atom_type_scat_dispersion_real
_atom_type_scat_dispersion_imag
_atom_type_scat_source
C C 0.0033 0.0016 'International Tables Vol C Tables 4.2.6.8 and 6.1.1.4'
H H 0.0000 0.0000 'International Tables Vol C Tables 4.2.6.8 and 6.1.1.4'
Ag Ag -0.8971 1.1015 'International Tables Vol C Tables 4.2.6.8 and 6.1.1.4'
Cl Cl 0.1484 0.1585 'International Tables Vol C Tables 4.2.6.8 and 6.1.1.4'
N N 0.0061 0.0033 'International Tables Vol C Tables 4.2.6.8 and 6.1.1.4'
O O 0.0106 0.0060 'International Tables Vol C Tables 4.2.6.8 and 6.1.1.4'

loop_
_geom_angle_atom_site_label_1
_geom_angle_atom_site_label_2
_geom_angle_atom_site_label_3
_geom_angle
_geom_angle_site_symmetry_1
_geom_angle_site_symmetry_3
_geom_angle_publ_flag
H2WA O2W H2WB 109.5 . . ?
N2 Ag1 N5 119.50(15) . . ?
N2 Ag1 N7 122.50(14) . . ?
N5 Ag1 N7 117.59(14) . . ?
N2 Ag1 N1 87.59(15) . . ?
N5 Ag1 N1 88.59(14) . . ?
N7 Ag1 N1 87.45(14) . . ?
N3 Ag2 N6 119.21(15) . . ?
N3 Ag2 N8 121.08(15) . . ?
N6 Ag2 N8 119.26(15) . . ?
N3 Ag2 N4 87.59(17) . . ?
N6 Ag2 N4 87.44(14) . . ?
N8 Ag2 N4 88.31(15) . . ?
C29 N1 C15 108.4(4) . . ?
C29 N1 C1 108.3(4) . . ?
C15 N1 C1 110.2(4) . . ?
C29 N1 Ag1 109.8(3) . . ?
C15 N1 Ag1 109.5(3) . . ?
C1 N1 Ag1 110.6(3) . . ?
C4 N2 C3 116.1(4) . . ?
C4 N2 Ag1 133.3(3) . . ?
C3 N2 Ag1 110.3(3) . . ?
C11 N3 C12 117.7(5) . . ?
C11 N3 Ag2 132.4(4) . . ?
C12 N3 Ag2 108.8(3) . . ?
C14 N4 C28 111.0(5) . . ?
C14 N4 C42 108.5(4) . . ?
C28 N4 C42 108.8(4) . . ?
C14 N4 Ag2 109.8(3) . . ?
C28 N4 Ag2 109.5(3) . . ?
C42 N4 Ag2 109.2(3) . . ?
C18 N5 C17 117.3(4) . . ?
C18 N5 Ag1 132.5(3) . . ?
C17 N5 Ag1 109.1(3) . . ?
C25 N6 C26 117.1(4) . . ?
C25 N6 Ag2 133.9(3) . . ?
C26 N6 Ag2 108.4(3) . . ?
C32 N7 C31 117.9(4) . . ?
C32 N7 Ag1 134.3(3) . . ?
C31 N7 Ag1 106.8(3) . . ?
C39 N8 C40 116.7(4) . . ?
C39 N8 Ag2 132.6(3) . . ?
C40 N8 Ag2 109.2(3) . . ?
C2 C1 N1 117.8(5) . . ?
C2 C1 H1A 107.9 . . ?
N1 C1 H1A 107.9 . . ?
C2 C1 H1B 107.9 . . ?
N1 C1 H1B 107.9 . . ?
H1A C1 H1B 107.2 . . ?
C1 C2 C3 118.5(5) . . ?
C1 C2 H2A 107.7 . . ?
C3 C2 H2A 107.7 . . ?
C1 C2 H2B 107.7 . . ?
C3 C2 H2B 107.7 . . ?
H2A C2 H2B 107.1 . . ?
N2 C3 C2 111.9(4) . . ?
N2 C3 H3A 109.2 . . ?
C2 C3 H3A 109.2 . . ?
N2 C3 H3B 109.2 . . ?
C2 C3 H3B 109.2 . . ?
H3A C3 H3B 107.9 . . ?
N2 C4 C5 125.1(5) . . ?
N2 C4 H4 117.5 . . ?
C5 C4 H4 117.5 . . ?
C6 C5 C10 117.7(5) . . ?
C6 C5 C4 118.8(5) . . ?
C10 C5 C4 123.5(4) . . ?
C5 C6 C7 120.5(5) . . ?
C5 C6 H6 119.8 . . ?
C7 C6 H6 119.8 . . ?
C8 C7 C6 120.7(4) . . ?
C8 C7 H7 119.7 . . ?
C6 C7 H7 119.7 . . ?
C7 C8 C9 119.7(5) . . ?
C7 C8 H8 120.2 . . ?
C9 C8 H8 120.2 . . ?
C10 C9 C8 119.1(5) . . ?
C10 C9 C11 122.8(4) . . ?
C8 C9 C11 118.1(5) . . ?
C9 C10 C5 122.3(4) . . ?
C9 C10 H10 118.9 . . ?
C5 C10 H10 118.9 . . ?
N3 C11 C9 124.1(5) . . ?
N3 C11 H11 117.9 . . ?
C9 C11 H11 117.9 . . ?
C13 C12 N3 116.1(5) . . ?
C13 C12 H12A 108.3 . . ?
N3 C12 H12A 108.3 . . ?
C13 C12 H12B 108.3 . . ?
N3 C12 H12B 108.3 . . ?
H12A C12 H12B 107.4 . . ?
C12 C13 C14 115.4(5) . . ?
C12 C13 H13A 108.4 . . ?
C14 C13 H13A 108.4 . . ?
C12 C13 H13B 108.4 . . ?
C14 C13 H13B 108.4 . . ?
H13A C13 H13B 107.5 . . ?
N4 C14 C13 120.5(5) . . ?
N4 C14 H14A 107.2 . . ?
C13 C14 H14A 107.2 . . ?
N4 C14 H14B 107.2 . . ?
C13 C14 H14B 107.2 . . ?
H14A C14 H14B 106.8 . . ?
N1 C15 C16 118.2(4) . . ?
N1 C15 H15A 111.7 . . ?
C16 C15 H15A 104.6 . . ?
N1 C15 H15B 109.0 . . ?
C16 C15 H15B 103.4 . . ?
H15A C15 H15B 109.5 . . ?
C17 C16 C15 114.7(4) . . ?
C17 C16 H16A 108.6 . . ?
C15 C16 H16A 108.6 . . ?
C17 C16 H16B 108.6 . . ?
C15 C16 H16B 108.6 . . ?
H16A C16 H16B 107.6 . . ?
N5 C17 C16 115.4(4) . . ?
N5 C17 H17A 108.4 . . ?
C16 C17 H17A 108.4 . . ?
N5 C17 H17B 108.4 . . ?
C16 C17 H17B 108.4 . . ?
H17A C17 H17B 107.5 . . ?
N5 C18 C19 124.7(4) . . ?
N5 C18 H18 117.7 . . ?
C19 C18 H18 117.7 . . ?
C20 C19 C24 119.0(5) . . ?
C20 C19 C18 118.8(4) . . ?
C24 C19 C18 122.2(4) . . ?
C19 C20 C21 120.9(5) . . ?
C19 C20 H20 119.5 . . ?
C21 C20 H20 119.5 . . ?
C22 C21 C20 118.4(5) . . ?
C22 C21 H21 120.8 . . ?
C20 C21 H21 120.8 . . ?
C21 C22 C23 122.1(5) . . ?
C21 C22 H22 118.9 . . ?
C23 C22 H22 118.9 . . ?
C24 C23 C22 118.2(4) . . ?
C24 C23 C25 121.4(4) . . ?
C22 C23 C25 120.4(4) . . ?
C23 C24 C19 121.4(4) . . ?
C23 C24 H24 119.3 . . ?
C19 C24 H24 119.3 . . ?
N6 C25 C23 125.4(4) . . ?
N6 C25 H25 117.3 . . ?
C23 C25 H25 117.3 . . ?
N6 C26 C27 113.0(4) . . ?
N6 C26 H26A 109.0 . . ?
C27 C26 H26A 109.0 . . ?
N6 C26 H26B 109.0 . . ?
C27 C26 H26B 109.0 . . ?
H26A C26 H26B 107.8 . . ?
C28 C27 C26 117.4(5) . . ?
C28 C27 H27A 108.0 . . ?
C26 C27 H27A 108.0 . . ?
C28 C27 H27B 108.0 . . ?
C26 C27 H27B 108.0 . . ?
H27A C27 H27B 107.2 . . ?
C27 C28 N4 121.7(5) . . ?
C27 C28 H28A 106.9 . . ?
N4 C28 H28A 106.9 . . ?
C27 C28 H28B 106.9 . . ?
N4 C28 H28B 106.9 . . ?
H28A C28 H28B 106.7 . . ?
N1 C29 C30 117.8(4) . . ?
N1 C29 H29A 107.8 . . ?
C30 C29 H29A 107.8 . . ?
N1 C29 H29B 107.8 . . ?
C30 C29 H29B 107.8 . . ?
H29A C29 H29B 107.2 . . ?
C29 C30 C31 117.3(4) . . ?
C29 C30 H30A 109.4 . . ?
C31 C30 H30A 105.7 . . ?
C29 C30 H30B 111.1 . . ?
C31 C30 H30B 107.0 . . ?
H30A C30 H30B 105.6 . . ?
N7 C31 C30 112.1(4) . . ?
N7 C31 H31A 109.2 . . ?
C30 C31 H31A 109.2 . . ?
N7 C31 H31B 109.2 . . ?
C30 C31 H31B 109.2 . . ?
H31A C31 H31B 107.9 . . ?
N7 C32 C33 125.2(4) . . ?
N7 C32 H32 117.4 . . ?
C33 C32 H32 117.4 . . ?
C34 C33 C38 119.8(5) . . ?
C34 C33 C32 119.0(4) . . ?
C38 C33 C32 121.3(4) . . ?
C35 C34 C33 119.5(5) . . ?
C35 C34 H34 120.2 . . ?
C33 C34 H34 120.2 . . ?
C34 C35 C36 121.2(4) . . ?
C34 C35 H35 119.4 . . ?
C36 C35 H35 119.4 . . ?
C35 C36 C37 119.6(5) . . ?
C35 C36 H36 120.2 . . ?
C37 C36 H36 120.2 . . ?
C38 C37 C36 118.8(5) . . ?
C38 C37 C39 123.2(4) . . ?
C36 C37 C39 118.0(4) . . ?
C37 C38 C33 121.0(4) . . ?
C37 C38 H38 119.5 . . ?
C33 C38 H38 119.5 . . ?
N8 C39 C37 124.3(4) . . ?
N8 C39 H39 117.9 . . ?
C37 C39 H39 117.9 . . ?
N8 C40 C41 114.3(4) . . ?
N8 C40 H40A 108.7 . . ?
C41 C40 H40A 108.7 . . ?
N8 C40 H40B 108.7 . . ?
C41 C40 H40B 108.7 . . ?
H40A C40 H40B 107.6 . . ?
C40 C41 C42 117.7(4) . . ?
C40 C41 H41A 107.9 . . ?
C42 C41 H41A 107.9 . . ?
C40 C41 H41B 107.9 . . ?
C42 C41 H41B 107.9 . . ?
H41A C41 H41B 107.2 . . ?
N4 C42 C41 119.9(4) . . ?
N4 C42 H42A 107.4 . . ?
C41 C42 H42A 107.4 . . ?
N4 C42 H42B 107.4 . . ?
C41 C42 H42B 107.4 . . ?
H42A C42 H42B 106.9 . . ?
O14 Cl1 O11 113.9(3) . . ?
O14 Cl1 O13 118.0(2) . . ?
O11 Cl1 O13 104.6(2) . . ?
O14 Cl1 O12 112.7(3) . . ?
O11 Cl1 O12 105.3(2) . . ?
O13 Cl1 O12 100.7(2) . . ?
O24 Cl2 O21 118.4(2) . . ?
O24 Cl2 O23 110.5(2) . . ?
O21 Cl2 O23 108.5(2) . . ?
O24 Cl2 O22 104.6(2) . . ?
O21 Cl2 O22 103.4(2) . . ?
O23 Cl2 O22 111.1(2) . . ?
H1WD O1W H1WC 109.5 . . ?

loop_
_geom_bond_atom_site_label_1
_geom_bond_atom_site_label_2
_geom_bond_distance
_geom_bond_site_symmetry_2
_geom_bond_publ_flag
O2W H2WA 0.8499 . ?
O2W H2WB 0.8502 . ?
Ag1 N2 2.291(4) . ?
Ag1 N5 2.301(4) . ?
Ag1 N7 2.318(4) . ?
Ag1 Ag2 3.9541(12) . ?
Ag1 N1 2.444(4) . ?
Ag2 N3 2.290(4) . ?
Ag2 N6 2.292(4) . ?
Ag2 N8 2.310(4) . ?
Ag2 N4 2.433(4) . ?
N1 C29 1.475(7) . ?
N1 C15 1.506(6) . ?
N1 C1 1.521(7) . ?
N2 C4 1.253(6) . ?
N2 C3 1.504(6) . ?
N3 C11 1.225(7) . ?
N3 C12 1.519(7) . ?
N4 C14 1.472(7) . ?
N4 C28 1.481(7) . ?
N4 C42 1.484(6) . ?
N5 C18 1.272(6) . ?
N5 C17 1.458(6) . ?
N6 C25 1.241(7) . ?
N6 C26 1.501(6) . ?
N7 C32 1.242(6) . ?
N7 C31 1.489(6) . ?
N8 C39 1.274(6) . ?
N8 C40 1.460(6) . ?
C1 C2 1.457(7) . ?
C1 H1A 0.9700 . ?
C1 H1B 0.9700 . ?
C2 C3 1.540(8) . ?
C2 H2A 0.9700 . ?
C2 H2B 0.9700 . ?
C3 H3A 0.9700 . ?
C3 H3B 0.9700 . ?
C4 C5 1.464(7) . ?
C4 H4 0.9300 . ?
C5 C6 1.377(6) . ?
C5 C10 1.403(7) . ?
C6 C7 1.395(8) . ?
C6 H6 0.9300 . ?
C7 C8 1.363(8) . ?
C7 H7 0.9300 . ?
C8 C9 1.403(7) . ?
C8 H8 0.9300 . ?
C9 C10 1.357(7) . ?
C9 C11 1.462(8) . ?
C10 H10 0.9300 . ?
C11 H11 0.9300 . ?
C12 C13 1.504(9) . ?
C12 H12A 0.9700 . ?
C12 H12B 0.9700 . ?
C13 C14 1.539(8) . ?
C13 H13A 0.9700 . ?
C13 H13B 0.9700 . ?
C14 H14A 0.9700 . ?
C14 H14B 0.9700 . ?
C15 C16 1.578(7) . ?
C15 H15A 0.9181 . ?
C15 H15B 0.9856 . ?
C16 C17 1.536(8) . ?
C16 H16A 0.9700 . ?
C16 H16B 0.9700 . ?
C17 H17A 0.9700 . ?
C17 H17B 0.9700 . ?
C18 C19 1.472(7) . ?
C18 H18 0.9300 . ?
C19 C20 1.365(7) . ?
C19 C24 1.401(7) . ?
C20 C21 1.410(8) . ?
C20 H20 0.9300 . ?
C21 C22 1.374(8) . ?
C21 H21 0.9300 . ?
C22 C23 1.386(7) . ?
C22 H22 0.9300 . ?
C23 C24 1.382(6) . ?
C23 C25 1.470(7) . ?
C24 H24 0.9300 . ?
C25 H25 0.9300 . ?
C26 C27 1.518(8) . ?
C26 H26A 0.9700 . ?
C26 H26B 0.9700 . ?
C27 C28 1.469(8) . ?
C27 H27A 0.9700 . ?
C27 H27B 0.9700 . ?
C28 H28A 0.9700 . ?
C28 H28B 0.9700 . ?
C29 C30 1.501(7) . ?
C29 H29A 0.9700 . ?
C29 H29B 0.9700 . ?
C30 C31 1.530(7) . ?
C30 H30A 1.0194 . ?
C30 H30B 0.9401 . ?
C31 H31A 0.9700 . ?
C31 H31B 0.9700 . ?
C32 C33 1.463(7) . ?
C32 H32 0.9300 . ?
C33 C34 1.389(6) . ?
C33 C38 1.399(6) . ?
C34 C35 1.370(8) . ?
C34 H34 0.9300 . ?
C35 C36 1.392(8) . ?
C35 H35 0.9300 . ?
C36 C37 1.408(6) . ?
C36 H36 0.9300 . ?
C37 C38 1.379(7) . ?
C37 C39 1.444(7) . ?
C38 H38 0.9300 . ?
C39 H39 0.9300 . ?
C40 C41 1.513(7) . ?
C40 H40A 0.9700 . ?
C40 H40B 0.9700 . ?
C41 C42 1.530(6) . ?
C41 H41A 0.9700 . ?
C41 H41B 0.9700 . ?
C42 H42A 0.9700 . ?
C42 H42B 0.9700 . ?
Cl1 O14 1.264(4) . ?
Cl1 O11 1.361(4) . ?
Cl1 O13 1.378(4) . ?
Cl1 O12 1.385(4) . ?
Cl2 O24 1.285(4) . ?
Cl2 O21 1.372(4) . ?
Cl2 O23 1.374(4) . ?
Cl2 O22 1.390(4) . ?
O1W H1WD 0.8500 . ?
O1W H1WC 0.8500 . ?

loop_
_geom_hbond_atom_site_label_D
_geom_hbond_atom_site_label_H
_geom_hbond_atom_site_label_A
_geom_hbond_distance_DH
_geom_hbond_distance_HA
_geom_hbond_distance_DA
_geom_hbond_angle_DHA
_geom_hbond_site_symmetry_A
O2W H2WA O23 0.85 2.63 3.347(8) 143.0 1_655
O1W H1WD O2W 0.85 1.91 2.756(8) 177.6 .
O1W H1WC O11 0.85 2.55 3.320(5) 150.9 .
